data_7709952
loop_
_publ_author_name
'Schulz, Ji\<r\'i'
'C\'isa\<rov\'a, Ivana'
'Gyepes, R\'obert'
'\<St\<epni\<cka, Petr'

_publ_section_title
;
 Metallation of a gold(I) metalloligand with P,C-bridging
 phosphinoferrocenyl groups enables the construction of defined
 multimetallic arrays.
;
_journal_name_full 'Dalton transactions (Cambridge, England : 2003)'
_journal_paper_doi 10.1039/d2dt00850e
_journal_year 2022
_chemical_formula_moiety 'C88 H72 Au4 Cu4 Fe4 O P4, 2(B F4), 3(C H2 Cl2)'
_chemical_formula_sum 'C91 H78 Au4 B2 Cl6 Cu4 F8 Fe4 O P4'
_chemical_formula_weight 2963.16
_space_group_crystal_system monoclinic
_space_group_IT_number 14
_space_group_name_Hall '-P 2ybc'
_space_group_name_H-M_alt 'P 1 21/c 1'
_atom_sites_solution_hydrogens geom
_atom_sites_solution_primary direct
_atom_sites_solution_secondary difmap
_audit_creation_method SHELXL-2017/1
_audit_update_record
;
2021-11-27 deposited with the CCDC.	2022-03-25 downloaded from the CCDC.
;
_cell_angle_alpha 90
_cell_angle_beta 103.1810(10)
_cell_angle_gamma 90
_cell_formula_units_Z 4
_cell_length_a 19.4460(7)
_cell_length_b 17.9881(6)
_cell_length_c 26.4218(9)
_cell_measurement_reflns_used 9848
_cell_measurement_temperature 120(2)
_cell_measurement_theta_max 27.49
_cell_measurement_theta_min 2.40
_cell_volume 8998.8(5)
_computing_cell_refinement 'SAINT V8.40A (Bruker Nano, Inc., 2019)'
_computing_data_collection 'Bruker Instrument Service vV6.2.12'
_computing_data_reduction 'SAINT V8.40A (Bruker Nano, Inc., 2019)'
_computing_molecular_graphics 'PLATON (Spek, 2017)'
_computing_publication_material 'PLATON (Spek, 2017)'
_computing_structure_refinement 'SHELXL-2017/1 (Sheldrick, 2017)'
_computing_structure_solution 'SHELXT 2014/5 (Sheldrick, 2014)'
_diffrn_ambient_temperature 120(2)
_diffrn_measured_fraction_theta_full 1.000
_diffrn_measured_fraction_theta_max 0.996
_diffrn_measurement_device_type 'Bruker D8 VENTURE Kappa Duo with PHOTON III'
_diffrn_measurement_method '\f and \w scans'
_diffrn_radiation_monochromator 'Quazar Mo multilayer optic'
_diffrn_radiation_source 'I\mS micro-focus sealed tube'
_diffrn_radiation_type MoK\a
_diffrn_radiation_wavelength 0.71073
_diffrn_reflns_av_R_equivalents 0.0369
_diffrn_reflns_av_unetI/netI 0.0174
_diffrn_reflns_Laue_measured_fraction_full 1.000
_diffrn_reflns_Laue_measured_fraction_max 0.996
_diffrn_reflns_limit_h_max 25
_diffrn_reflns_limit_h_min -25
_diffrn_reflns_limit_k_max 23
_diffrn_reflns_limit_k_min -23
_diffrn_reflns_limit_l_max 34
_diffrn_reflns_limit_l_min -34
_diffrn_reflns_number 221386
_diffrn_reflns_point_group_measured_fraction_full 1.000
_diffrn_reflns_point_group_measured_fraction_max 0.996
_diffrn_reflns_theta_full 25.242
_diffrn_reflns_theta_max 27.507
_diffrn_reflns_theta_min 1.858
_exptl_absorpt_coefficient_mu 8.354
_exptl_absorpt_correction_T_max 0.81
_exptl_absorpt_correction_T_min 0.52
_exptl_absorpt_correction_type multi-scan
_exptl_absorpt_process_details 'SADABS-2016/2 - Bruker AXS'
_exptl_crystal_colour orange
_exptl_crystal_density_diffrn 2.187
_exptl_crystal_description prism
_exptl_crystal_F_000 5648
_exptl_crystal_size_max 0.28
_exptl_crystal_size_mid 0.23
_exptl_crystal_size_min 0.03
_refine_diff_density_max 0.765
_refine_diff_density_min -0.986
_refine_diff_density_rms 0.086
_refine_ls_extinction_method none
_refine_ls_goodness_of_fit_ref 1.117
_refine_ls_hydrogen_treatment constr
_refine_ls_matrix_type full
_refine_ls_number_parameters 1117
_refine_ls_number_reflns 20630
_refine_ls_number_restraints 0
_refine_ls_restrained_S_all 1.117
_refine_ls_R_factor_all 0.0189
_refine_ls_R_factor_gt 0.0170
_refine_ls_shift/su_max 0.004
_refine_ls_shift/su_mean 0.000
_refine_ls_structure_factor_coef Fsqd
_refine_ls_weighting_details 'w=1/[\s^2^(Fo^2^)+18.4220P] where P=(Fo^2^+2Fc^2^)/3'
_refine_ls_weighting_scheme calc
_refine_ls_wR_factor_gt 0.0365
_refine_ls_wR_factor_ref 0.0371
_reflns_Friedel_coverage 0.000
_reflns_number_gt 19570
_reflns_number_total 20630
_reflns_threshold_expression 'I > 2\s(I)'
_cod_data_source_file d2dt00850e3.cif
_cod_data_source_block js592
_cod_original_sg_symbol_H-M 'P 21/c'
_cod_database_code 7709952
_shelx_shelxl_version_number 2017/1
_shelx_space_group_comment
;
The symmetry employed for this shelxl refinement is uniquely defined
by the following loop, which should always be used as a source of
symmetry information in preference to the above space-group names.
They are only intended as comments.
;
_shelx_estimated_absorpt_t_min 0.203
_shelx_estimated_absorpt_t_max 0.788

loop_
_space_group_symop_operation_xyz
'x, y, z'
'-x, y+1/2, -z+1/2'
'-x, -y, -z'
'x, -y-1/2, z-1/2'

loop_
_atom_site_label
_atom_site_type_symbol
_atom_site_fract_x
_atom_site_fract_y
_atom_site_fract_z
_atom_site_U_iso_or_equiv
_atom_site_adp_type
_atom_site_occupancy
_atom_site_site_symmetry_order
_atom_site_calc_flag
_atom_site_refinement_flags_posn
_atom_site_refinement_flags_adp
_atom_site_refinement_flags_occupancy
_atom_site_disorder_assembly
_atom_site_disorder_group
O1 O 0.70228(9) 0.40385(9) 0.35195(7) 0.0145(3) Uani 1 1 d . . . . .
Au1 Au 0.65697(2) 0.50493(2) 0.23835(2) 0.01416(2) Uani 1 1 d . . . . .
Au2 Au 0.57167(2) 0.29067(2) 0.26884(2) 0.01321(2) Uani 1 1 d . . . . .
Au3 Au 0.87536(2) 0.33438(2) 0.43685(2) 0.01383(2) Uani 1 1 d . . . . .
Au4 Au 0.68400(2) 0.42506(2) 0.47907(2) 0.01346(2) Uani 1 1 d . . . . .
Cu1 Cu 0.61700(2) 0.45246(2) 0.31685(2) 0.01352(6) Uani 1 1 d . . . . .
Cu2 Cu 0.69342(2) 0.35067(2) 0.28837(2) 0.01353(6) Uani 1 1 d . . . . .
Cu3 Cu 0.78534(2) 0.43831(2) 0.39893(2) 0.01349(6) Uani 1 1 d . . . . .
Cu4 Cu 0.69680(2) 0.33711(2) 0.40613(2) 0.01359(6) Uani 1 1 d . . . . .
Fe1 Fe 0.48426(2) 0.49194(2) 0.30355(2) 0.01214(7) Uani 1 1 d . . . . .
P1 P 0.47116(3) 0.29879(3) 0.29938(2) 0.01250(12) Uani 1 1 d . . . . .
C1 C 0.56117(13) 0.52117(13) 0.26152(10) 0.0139(5) Uani 1 1 d . . . . .
C2 C 0.49745(14) 0.49213(15) 0.22808(10) 0.0175(5) Uani 1 1 d . . . . .
H2 H 0.495124 0.449459 0.206564 0.021 Uiso 1 1 calc R U . . .
C3 C 0.43929(14) 0.53661(16) 0.23218(11) 0.0229(6) Uani 1 1 d . . . . .
H3 H 0.391789 0.529579 0.213663 0.027 Uiso 1 1 calc R U . . .
C4 C 0.46426(15) 0.59399(15) 0.26899(11) 0.0229(6) Uani 1 1 d . . . . .
H4 H 0.436209 0.631724 0.279415 0.027 Uiso 1 1 calc R U . . .
C5 C 0.53814(14) 0.58503(14) 0.28736(10) 0.0174(5) Uani 1 1 d . . . . .
H5 H 0.567859 0.615667 0.312448 0.021 Uiso 1 1 calc R U . . .
C6 C 0.46229(13) 0.38806(13) 0.32751(9) 0.0136(5) Uani 1 1 d . . . . .
C7 C 0.40105(13) 0.43443(14) 0.31986(10) 0.0156(5) Uani 1 1 d . . . . .
H7 H 0.357028 0.425099 0.296427 0.019 Uiso 1 1 calc R U . . .
C8 C 0.41743(14) 0.49683(14) 0.35336(10) 0.0179(5) Uani 1 1 d . . . . .
H8 H 0.386275 0.536571 0.356025 0.021 Uiso 1 1 calc R U . . .
C9 C 0.48839(15) 0.48972(14) 0.38224(10) 0.0182(5) Uani 1 1 d . . . . .
H9 H 0.512848 0.523933 0.407390 0.022 Uiso 1 1 calc R U . . .
C10 C 0.51642(14) 0.42235(13) 0.36691(9) 0.0142(5) Uani 1 1 d . . . . .
H10 H 0.562602 0.403433 0.380295 0.017 Uiso 1 1 calc R U . . .
C11 C 0.46318(13) 0.23488(13) 0.35080(9) 0.0137(5) Uani 1 1 d . . . . .
C12 C 0.43868(14) 0.25829(14) 0.39401(10) 0.0170(5) Uani 1 1 d . . . . .
H12 H 0.422751 0.307941 0.395791 0.020 Uiso 1 1 calc R U . . .
C13 C 0.43760(14) 0.20910(15) 0.43431(10) 0.0195(5) Uani 1 1 d . . . . .
H13 H 0.420827 0.225041 0.463604 0.023 Uiso 1 1 calc R U . . .
C14 C 0.46106(15) 0.13655(15) 0.43176(11) 0.0220(6) Uani 1 1 d . . . . .
H14 H 0.461580 0.103357 0.459816 0.026 Uiso 1 1 calc R U . . .
C15 C 0.48370(15) 0.11239(15) 0.38853(11) 0.0218(6) Uani 1 1 d . . . . .
H15 H 0.498590 0.062385 0.386550 0.026 Uiso 1 1 calc R U . . .
C16 C 0.48459(14) 0.16147(14) 0.34798(10) 0.0181(5) Uani 1 1 d . . . . .
H16 H 0.499876 0.144790 0.318238 0.022 Uiso 1 1 calc R U . . .
C17 C 0.39238(14) 0.28862(14) 0.24821(10) 0.0161(5) Uani 1 1 d . . . . .
C18 C 0.39478(16) 0.31147(16) 0.19830(11) 0.0253(6) Uani 1 1 d . . . . .
H18 H 0.437988 0.328222 0.191266 0.030 Uiso 1 1 calc R U . . .
C19 C 0.33375(17) 0.30971(18) 0.15875(12) 0.0310(7) Uani 1 1 d . . . . .
H19 H 0.335247 0.325246 0.124652 0.037 Uiso 1 1 calc R U . . .
C20 C 0.27128(17) 0.28548(16) 0.16905(12) 0.0290(7) Uani 1 1 d . . . . .
H20 H 0.229390 0.285985 0.142231 0.035 Uiso 1 1 calc R U . . .
C21 C 0.26887(16) 0.26026(19) 0.21832(12) 0.0321(7) Uani 1 1 d . . . . .
H21 H 0.225887 0.242137 0.224954 0.038 Uiso 1 1 calc R U . . .
C22 C 0.32948(15) 0.26174(17) 0.25760(11) 0.0254(6) Uani 1 1 d . . . . .
H22 H 0.328127 0.244237 0.291282 0.030 Uiso 1 1 calc R U . . .
Fe2 Fe 0.75725(2) 0.30559(2) 0.21911(2) 0.01451(7) Uani 1 1 d . . . . .
P2 P 0.75245(3) 0.49325(4) 0.20254(2) 0.01414(12) Uani 1 1 d . . . . .
C31 C 0.65633(13) 0.27777(14) 0.23114(10) 0.0150(5) Uani 1 1 d . . . . .
C32 C 0.70230(14) 0.21337(14) 0.23479(10) 0.0168(5) Uani 1 1 d . . . . .
H32 H 0.716038 0.182362 0.264491 0.020 Uiso 1 1 calc R U . . .
C33 C 0.72352(15) 0.20382(15) 0.18735(11) 0.0221(6) Uani 1 1 d . . . . .
H33 H 0.753287 0.165542 0.179753 0.027 Uiso 1 1 calc R U . . .
C34 C 0.69229(15) 0.26177(17) 0.15314(11) 0.0233(6) Uani 1 1 d . . . . .
H34 H 0.697567 0.268984 0.118613 0.028 Uiso 1 1 calc R U . . .
C35 C 0.65213(14) 0.30666(15) 0.17937(10) 0.0182(5) Uani 1 1 d . . . . .
H35 H 0.626184 0.349496 0.165175 0.022 Uiso 1 1 calc R U . . .
C36 C 0.80198(13) 0.40912(14) 0.22108(10) 0.0154(5) Uani 1 1 d . . . . .
C37 C 0.81671(13) 0.37796(14) 0.27277(10) 0.0165(5) Uani 1 1 d . . . . .
H37 H 0.803564 0.398692 0.302257 0.020 Uiso 1 1 calc R U . . .
C38 C 0.85472(14) 0.31014(15) 0.27149(11) 0.0215(6) Uani 1 1 d . . . . .
H38 H 0.871398 0.277975 0.300185 0.026 Uiso 1 1 calc R U . . .
C39 C 0.86325(14) 0.29909(15) 0.22031(12) 0.0228(6) Uani 1 1 d . . . . .
H39 H 0.886457 0.258109 0.208783 0.027 Uiso 1 1 calc R U . . .
C40 C 0.83124(14) 0.35969(15) 0.18894(11) 0.0189(5) Uani 1 1 d . . . . .
H40 H 0.829557 0.366224 0.152996 0.023 Uiso 1 1 calc R U . . .
C41 C 0.73098(14) 0.49298(13) 0.13247(10) 0.0151(5) Uani 1 1 d . . . . .
C42 C 0.78431(14) 0.49929(14) 0.10504(10) 0.0175(5) Uani 1 1 d . . . . .
H42 H 0.832331 0.502711 0.123254 0.021 Uiso 1 1 calc R U . . .
C43 C 0.76685(15) 0.50052(15) 0.05130(11) 0.0208(5) Uani 1 1 d . . . . .
H43 H 0.802930 0.504457 0.032513 0.025 Uiso 1 1 calc R U . . .
C44 C 0.69626(16) 0.49599(14) 0.02469(11) 0.0216(6) Uani 1 1 d . . . . .
H44 H 0.684402 0.498192 -0.012202 0.026 Uiso 1 1 calc R U . . .
C45 C 0.64366(15) 0.48837(14) 0.05140(11) 0.0210(6) Uani 1 1 d . . . . .
H45 H 0.595766 0.484099 0.033044 0.025 Uiso 1 1 calc R U . . .
C46 C 0.66100(14) 0.48696(14) 0.10529(10) 0.0184(5) Uani 1 1 d . . . . .
H46 H 0.624743 0.481828 0.123816 0.022 Uiso 1 1 calc R U . . .
C47 C 0.81526(13) 0.56915(14) 0.22186(10) 0.0156(5) Uani 1 1 d . . . . .
C48 C 0.86400(15) 0.56554(16) 0.26960(11) 0.0222(6) Uani 1 1 d . . . . .
H48 H 0.866141 0.522265 0.290514 0.027 Uiso 1 1 calc R U . . .
C49 C 0.90932(15) 0.62438(17) 0.28682(12) 0.0259(6) Uani 1 1 d . . . . .
H49 H 0.942082 0.621442 0.319476 0.031 Uiso 1 1 calc R U . . .
C50 C 0.90682(15) 0.68756(16) 0.25635(12) 0.0253(6) Uani 1 1 d . . . . .
H50 H 0.938425 0.727604 0.267725 0.030 Uiso 1 1 calc R U . . .
C51 C 0.85783(16) 0.69193(15) 0.20909(12) 0.0241(6) Uani 1 1 d . . . . .
H51 H 0.855819 0.735349 0.188331 0.029 Uiso 1 1 calc R U . . .
C52 C 0.81181(14) 0.63354(15) 0.19191(11) 0.0198(5) Uani 1 1 d . . . . .
H52 H 0.777997 0.637375 0.159801 0.024 Uiso 1 1 calc R U . . .
Fe3 Fe 0.83950(2) 0.56033(2) 0.44447(2) 0.01347(7) Uani 1 1 d . . . . .
P3 P 0.69007(3) 0.55050(3) 0.49262(3) 0.01364(12) Uani 1 1 d . . . . .
C61 C 0.88007(13) 0.45099(13) 0.44632(10) 0.0138(5) Uani 1 1 d . . . . .
C62 C 0.92195(13) 0.50347(14) 0.42453(11) 0.0180(5) Uani 1 1 d . . . . .
H62 H 0.930745 0.500598 0.390661 0.022 Uiso 1 1 calc R U . . .
C63 C 0.94777(14) 0.55972(15) 0.46153(12) 0.0227(6) Uani 1 1 d . . . . .
H63 H 0.976716 0.600481 0.456783 0.027 Uiso 1 1 calc R U . . .
C64 C 0.92284(14) 0.54452(15) 0.50683(11) 0.0219(6) Uani 1 1 d . . . . .
H64 H 0.932486 0.573155 0.537858 0.026 Uiso 1 1 calc R U . . .
C65 C 0.88114(14) 0.47939(14) 0.49788(10) 0.0174(5) Uani 1 1 d . . . . .
H65 H 0.857472 0.457583 0.521922 0.021 Uiso 1 1 calc R U . . .
C66 C 0.74365(13) 0.59467(13) 0.45436(10) 0.0148(5) Uani 1 1 d . . . . .
C67 C 0.73887(14) 0.57911(14) 0.40035(10) 0.0167(5) Uani 1 1 d . . . . .
H67 H 0.708114 0.544012 0.379817 0.020 Uiso 1 1 calc R U . . .
C68 C 0.78799(15) 0.62519(14) 0.38300(11) 0.0209(6) Uani 1 1 d . . . . .
H68 H 0.795993 0.626210 0.348851 0.025 Uiso 1 1 calc R U . . .
C69 C 0.82318(15) 0.66957(14) 0.42554(11) 0.0210(6) Uani 1 1 d . . . . .
H69 H 0.858936 0.705245 0.424710 0.025 Uiso 1 1 calc R U . . .
C70 C 0.79582(14) 0.65157(14) 0.46963(11) 0.0187(5) Uani 1 1 d . . . . .
H70 H 0.809674 0.673380 0.503157 0.022 Uiso 1 1 calc R U . . .
C71 C 0.60660(13) 0.60061(13) 0.47582(10) 0.0153(5) Uani 1 1 d . . . . .
C72 C 0.59256(14) 0.65387(14) 0.43656(11) 0.0186(5) Uani 1 1 d . . . . .
H72 H 0.627873 0.666713 0.418492 0.022 Uiso 1 1 calc R U . . .
C73 C 0.52641(15) 0.68847(15) 0.42374(11) 0.0222(6) Uani 1 1 d . . . . .
H73 H 0.516777 0.724840 0.396980 0.027 Uiso 1 1 calc R U . . .
C74 C 0.47496(15) 0.66958(15) 0.45016(11) 0.0233(6) Uani 1 1 d . . . . .
H74 H 0.429721 0.692316 0.441103 0.028 Uiso 1 1 calc R U . . .
C75 C 0.48968(14) 0.61734(15) 0.48992(11) 0.0212(6) Uani 1 1 d . . . . .
H75 H 0.454701 0.605232 0.508470 0.025 Uiso 1 1 calc R U . . .
C76 C 0.55487(14) 0.58288(14) 0.50264(10) 0.0179(5) Uani 1 1 d . . . . .
H76 H 0.564423 0.547028 0.529739 0.022 Uiso 1 1 calc R U . . .
C77 C 0.72603(14) 0.57599(15) 0.55983(10) 0.0177(5) Uani 1 1 d . . . . .
C78 C 0.71404(14) 0.64669(15) 0.57726(11) 0.0210(5) Uani 1 1 d . . . . .
H78 H 0.687882 0.682058 0.553855 0.025 Uiso 1 1 calc R U . . .
C79 C 0.74049(15) 0.66539(17) 0.62905(12) 0.0261(6) Uani 1 1 d . . . . .
H79 H 0.732478 0.713721 0.641012 0.031 Uiso 1 1 calc R U . . .
C80 C 0.77833(16) 0.61415(18) 0.66322(11) 0.0277(6) Uani 1 1 d . . . . .
H80 H 0.796162 0.627299 0.698605 0.033 Uiso 1 1 calc R U . . .
C81 C 0.79039(16) 0.54376(18) 0.64615(12) 0.0276(6) Uani 1 1 d . . . . .
H81 H 0.816557 0.508653 0.669773 0.033 Uiso 1 1 calc R U . . .
C82 C 0.76418(15) 0.52428(16) 0.59433(11) 0.0223(6) Uani 1 1 d . . . . .
H82 H 0.772306 0.475864 0.582557 0.027 Uiso 1 1 calc R U . . .
Fe4 Fe 0.70536(2) 0.20391(2) 0.44346(2) 0.01174(7) Uani 1 1 d . . . . .
P4 P 0.87820(3) 0.20732(3) 0.43614(3) 0.01371(12) Uani 1 1 d . . . . .
C91 C 0.68290(13) 0.30705(13) 0.47589(10) 0.0140(5) Uani 1 1 d . . . . .
C92 C 0.73933(14) 0.26666(14) 0.51002(9) 0.0157(5) Uani 1 1 d . . . . .
H92 H 0.786153 0.284383 0.522473 0.019 Uiso 1 1 calc R U . . .
C93 C 0.71369(14) 0.19616(14) 0.52204(10) 0.0177(5) Uani 1 1 d . . . . .
H93 H 0.740146 0.159553 0.544150 0.021 Uiso 1 1 calc R U . . .
C94 C 0.64189(14) 0.19004(14) 0.49530(10) 0.0178(5) Uani 1 1 d . . . . .
H94 H 0.611808 0.148705 0.496266 0.021 Uiso 1 1 calc R U . . .
C95 C 0.62305(14) 0.25676(14) 0.46685(10) 0.0157(5) Uani 1 1 d . . . . .
H95 H 0.577964 0.266960 0.445115 0.019 Uiso 1 1 calc R U . . .
C96 C 0.78973(13) 0.17340(13) 0.41384(9) 0.0138(5) Uani 1 1 d . . . . .
C97 C 0.75671(13) 0.10961(13) 0.43064(10) 0.0144(5) Uani 1 1 d . . . . .
H97 H 0.778621 0.075216 0.456630 0.017 Uiso 1 1 calc R U . . .
C98 C 0.68528(14) 0.10671(14) 0.40160(10) 0.0164(5) Uani 1 1 d . . . . .
H98 H 0.651339 0.070145 0.404928 0.020 Uiso 1 1 calc R U . . .
C99 C 0.67378(14) 0.16799(14) 0.36687(10) 0.0166(5) Uani 1 1 d . . . . .
H99 H 0.630742 0.179425 0.342885 0.020 Uiso 1 1 calc R U . . .
C100 C 0.73764(13) 0.20942(14) 0.37407(9) 0.0146(5) Uani 1 1 d . . . . .
H100 H 0.744610 0.253216 0.355776 0.017 Uiso 1 1 calc R U . . .
C101 C 0.91173(13) 0.16012(14) 0.49757(10) 0.0162(5) Uani 1 1 d . . . . .
C102 C 0.92376(14) 0.19843(15) 0.54447(11) 0.0205(5) Uani 1 1 d . . . . .
H102 H 0.915977 0.250557 0.544710 0.025 Uiso 1 1 calc R U . . .
C103 C 0.94724(16) 0.16030(17) 0.59112(11) 0.0267(6) Uani 1 1 d . . . . .
H103 H 0.955443 0.186528 0.623142 0.032 Uiso 1 1 calc R U . . .
C104 C 0.95868(16) 0.08426(17) 0.59099(11) 0.0265(6) Uani 1 1 d . . . . .
H104 H 0.974318 0.058441 0.622908 0.032 Uiso 1 1 calc R U . . .
C105 C 0.94732(15) 0.04585(16) 0.54434(12) 0.0240(6) Uani 1 1 d . . . . .
H105 H 0.955429 -0.006238 0.544390 0.029 Uiso 1 1 calc R U . . .
C106 C 0.92421(14) 0.08303(14) 0.49766(11) 0.0191(5) Uani 1 1 d . . . . .
H106 H 0.916788 0.056566 0.465758 0.023 Uiso 1 1 calc R U . . .
C107 C 0.92722(14) 0.16490(13) 0.39265(10) 0.0166(5) Uani 1 1 d . . . . .
C108 C 1.00050(15) 0.15876(16) 0.40835(12) 0.0247(6) Uani 1 1 d . . . . .
H108 H 1.024526 0.176825 0.441452 0.030 Uiso 1 1 calc R U . . .
C109 C 1.03832(16) 0.12611(18) 0.37541(13) 0.0308(7) Uani 1 1 d . . . . .
H109 H 1.088162 0.121344 0.386340 0.037 Uiso 1 1 calc R U . . .
C110 C 1.00400(18) 0.10061(16) 0.32698(13) 0.0302(7) Uani 1 1 d . . . . .
H110 H 1.030258 0.078349 0.304758 0.036 Uiso 1 1 calc R U . . .
C111 C 0.93181(18) 0.10734(17) 0.31078(12) 0.0295(7) Uani 1 1 d . . . . .
H111 H 0.908377 0.090347 0.277233 0.035 Uiso 1 1 calc R U . . .
C112 C 0.89308(16) 0.13908(15) 0.34360(11) 0.0228(6) Uani 1 1 d . . . . .
H112 H 0.843198 0.143134 0.332490 0.027 Uiso 1 1 calc R U . . .
B1 B 0.90373(18) 0.37489(18) 0.63509(13) 0.0244(7) Uani 1 1 d . . . . .
F1 F 0.84802(11) 0.36155(11) 0.59323(8) 0.0486(6) Uani 1 1 d . . . . .
F2 F 0.94104(11) 0.43645(11) 0.62486(8) 0.0417(5) Uani 1 1 d . . . . .
F3 F 0.94660(11) 0.31291(11) 0.64472(9) 0.0485(6) Uani 1 1 d . . . . .
F4 F 0.87794(13) 0.38901(13) 0.67866(9) 0.0543(6) Uani 1 1 d . . . . .
B2 B 0.55485(17) -0.09154(17) 0.41863(12) 0.0209(6) Uani 1 1 d . . . . .
F5 F 0.50457(10) -0.12181(11) 0.37778(7) 0.0345(4) Uani 1 1 d . . . . .
F6 F 0.60222(10) -0.04933(10) 0.39830(8) 0.0360(4) Uani 1 1 d . . . . .
F7 F 0.52259(10) -0.04663(10) 0.44890(7) 0.0343(4) Uani 1 1 d . . . . .
F8 F 0.59153(10) -0.14845(10) 0.44871(7) 0.0338(4) Uani 1 1 d . . . . .
C1S C 0.7820(2) -0.0235(2) 0.33523(16) 0.0483(10) Uani 1 1 d . . . . .
H1S1 H 0.784550 0.017549 0.360551 0.058 Uiso 1 1 calc R U . . .
H1S2 H 0.745103 -0.058629 0.340483 0.058 Uiso 1 1 calc R U . . .
Cl1S Cl 0.75829(5) 0.01263(6) 0.27218(4) 0.0512(2) Uani 1 1 d . . . . .
Cl2S Cl 0.86286(7) -0.06920(9) 0.34707(8) 0.1018(6) Uani 1 1 d . . . . .
C2S C 0.7516(2) -0.1679(2) 0.48784(15) 0.0475(10) Uani 1 1 d . . . . .
H2S1 H 0.711855 -0.133191 0.487059 0.057 Uiso 1 1 calc R U . . .
H2S2 H 0.732536 -0.213245 0.468446 0.057 Uiso 1 1 calc R U . . .
Cl3S Cl 0.81315(8) -0.12625(6) 0.45784(4) 0.0674(3) Uani 1 1 d . . . . .
Cl4S Cl 0.79031(7) -0.19121(5) 0.55217(4) 0.0598(3) Uani 1 1 d . . . . .
C3S C 0.9862(2) 0.5862(2) 0.68797(19) 0.0529(11) Uani 1 1 d . . . . .
H3S1 H 1.037580 0.576030 0.695571 0.064 Uiso 1 1 calc R U . . .
H3S2 H 0.961646 0.543078 0.668589 0.064 Uiso 1 1 calc R U . . .
Cl5S Cl 0.96830(6) 0.66547(6) 0.64896(5) 0.0581(3) Uani 1 1 d . . . . .
Cl6S Cl 0.95944(6) 0.59539(7) 0.74690(5) 0.0639(3) Uani 1 1 d . . . . .

loop_
_atom_site_aniso_label
_atom_site_aniso_U_11
_atom_site_aniso_U_22
_atom_site_aniso_U_33
_atom_site_aniso_U_23
_atom_site_aniso_U_13
_atom_site_aniso_U_12
O1 0.0152(9) 0.0151(8) 0.0127(8) 0.0009(7) 0.0018(7) 0.0014(7)
Au1 0.01388(5) 0.01594(4) 0.01409(4) 0.00243(3) 0.00614(3) 0.00055(3)
Au2 0.01440(4) 0.01312(4) 0.01344(4) 0.00044(3) 0.00593(3) -0.00063(3)
Au3 0.01431(4) 0.01056(4) 0.01669(5) 0.00065(3) 0.00367(3) 0.00171(3)
Au4 0.01467(5) 0.01056(4) 0.01573(5) -0.00137(3) 0.00471(3) 0.00123(3)
Cu1 0.01387(14) 0.01474(14) 0.01219(14) 0.00176(11) 0.00349(11) 0.00190(11)
Cu2 0.01509(14) 0.01339(13) 0.01259(14) -0.00042(11) 0.00415(11) 0.00007(11)
Cu3 0.01336(14) 0.01216(13) 0.01421(14) 0.00025(11) 0.00164(11) 0.00041(11)
Cu4 0.01595(15) 0.01190(13) 0.01330(14) 0.00067(11) 0.00411(11) 0.00067(11)
Fe1 0.01293(16) 0.01131(15) 0.01306(16) 0.00241(13) 0.00477(13) 0.00097(13)
P1 0.0140(3) 0.0123(3) 0.0122(3) 0.0004(2) 0.0050(2) -0.0011(2)
C1 0.0137(12) 0.0141(11) 0.0145(12) 0.0041(9) 0.0048(9) 0.0007(9)
C2 0.0177(13) 0.0209(13) 0.0144(12) 0.0057(10) 0.0047(10) -0.0024(10)
C3 0.0161(13) 0.0308(15) 0.0214(14) 0.0148(12) 0.0032(10) 0.0016(11)
C4 0.0261(14) 0.0160(12) 0.0310(15) 0.0121(11) 0.0160(12) 0.0088(11)
C5 0.0236(13) 0.0113(11) 0.0202(13) 0.0034(10) 0.0108(11) -0.0001(10)
C6 0.0164(12) 0.0124(11) 0.0131(11) 0.0018(9) 0.0055(9) -0.0011(9)
C7 0.0149(12) 0.0158(12) 0.0177(12) 0.0043(10) 0.0068(10) -0.0002(9)
C8 0.0200(13) 0.0167(12) 0.0209(13) 0.0015(10) 0.0126(10) 0.0020(10)
C9 0.0261(14) 0.0164(12) 0.0141(12) -0.0011(10) 0.0090(10) -0.0042(10)
C10 0.0190(12) 0.0143(11) 0.0104(11) 0.0037(9) 0.0055(9) -0.0009(9)
C11 0.0150(12) 0.0134(11) 0.0130(11) 0.0014(9) 0.0042(9) -0.0023(9)
C12 0.0185(13) 0.0163(12) 0.0174(12) -0.0001(10) 0.0067(10) -0.0019(10)
C13 0.0213(13) 0.0225(13) 0.0159(12) -0.0004(10) 0.0069(10) -0.0055(11)
C14 0.0224(14) 0.0199(13) 0.0225(14) 0.0073(11) 0.0029(11) -0.0068(11)
C15 0.0242(14) 0.0131(12) 0.0281(15) 0.0048(11) 0.0057(11) -0.0013(10)
C16 0.0206(13) 0.0152(12) 0.0197(13) -0.0012(10) 0.0069(10) -0.0009(10)
C17 0.0185(13) 0.0154(12) 0.0133(12) -0.0017(9) 0.0016(10) -0.0032(10)
C18 0.0289(15) 0.0271(14) 0.0192(14) 0.0038(11) 0.0036(11) -0.0107(12)
C19 0.0389(18) 0.0328(16) 0.0176(14) 0.0053(12) -0.0009(12) -0.0127(14)
C20 0.0297(16) 0.0260(15) 0.0245(15) -0.0008(12) -0.0079(12) -0.0083(12)
C21 0.0223(15) 0.0470(19) 0.0257(16) -0.0044(14) 0.0033(12) -0.0121(14)
C22 0.0224(14) 0.0364(16) 0.0175(13) -0.0003(12) 0.0051(11) -0.0085(12)
Fe2 0.01445(17) 0.01545(17) 0.01502(17) 0.00089(13) 0.00629(14) 0.00009(13)
P2 0.0140(3) 0.0162(3) 0.0132(3) 0.0024(2) 0.0053(2) 0.0005(2)
C31 0.0155(12) 0.0169(12) 0.0147(12) -0.0004(9) 0.0077(9) -0.0024(9)
C32 0.0176(12) 0.0151(11) 0.0186(13) -0.0009(10) 0.0059(10) -0.0029(10)
C33 0.0236(14) 0.0201(13) 0.0252(14) -0.0090(11) 0.0109(11) -0.0022(11)
C34 0.0224(14) 0.0341(15) 0.0146(13) -0.0044(11) 0.0063(11) -0.0067(12)
C35 0.0148(12) 0.0223(13) 0.0162(12) 0.0017(10) 0.0013(10) -0.0014(10)
C36 0.0134(12) 0.0159(12) 0.0179(12) 0.0017(10) 0.0058(10) -0.0017(9)
C37 0.0152(12) 0.0171(12) 0.0174(12) 0.0028(10) 0.0043(10) -0.0011(10)
C38 0.0164(13) 0.0221(13) 0.0254(14) 0.0064(11) 0.0035(11) -0.0015(10)
C39 0.0164(13) 0.0205(13) 0.0342(16) 0.0036(12) 0.0115(11) 0.0016(10)
C40 0.0157(12) 0.0206(13) 0.0234(14) 0.0012(11) 0.0106(10) -0.0007(10)
C41 0.0187(13) 0.0126(11) 0.0139(12) 0.0008(9) 0.0034(10) 0.0013(9)
C42 0.0184(13) 0.0176(12) 0.0171(13) 0.0002(10) 0.0052(10) -0.0017(10)
C43 0.0283(15) 0.0183(12) 0.0186(13) -0.0013(10) 0.0108(11) -0.0006(11)
C44 0.0326(15) 0.0167(12) 0.0144(12) -0.0027(10) 0.0034(11) 0.0046(11)
C45 0.0214(13) 0.0161(12) 0.0228(14) -0.0037(10) -0.0006(11) 0.0044(10)
C46 0.0182(13) 0.0168(12) 0.0207(13) 0.0008(10) 0.0054(10) 0.0023(10)
C47 0.0144(12) 0.0187(12) 0.0154(12) 0.0000(10) 0.0073(10) 0.0008(9)
C48 0.0218(14) 0.0236(14) 0.0211(14) 0.0037(11) 0.0046(11) -0.0016(11)
C49 0.0207(14) 0.0313(15) 0.0240(14) -0.0018(12) 0.0015(11) -0.0011(12)
C50 0.0223(14) 0.0212(13) 0.0347(16) -0.0088(12) 0.0112(12) -0.0040(11)
C51 0.0289(15) 0.0164(12) 0.0298(15) 0.0009(11) 0.0126(12) -0.0005(11)
C52 0.0194(13) 0.0201(13) 0.0203(13) -0.0002(10) 0.0051(10) 0.0000(10)
Fe3 0.01310(17) 0.01050(15) 0.01709(17) -0.00013(13) 0.00404(13) 0.00102(13)
P3 0.0143(3) 0.0115(3) 0.0156(3) -0.0017(2) 0.0044(2) 0.0013(2)
C61 0.0109(11) 0.0133(11) 0.0170(12) 0.0011(9) 0.0030(9) 0.0035(9)
C62 0.0147(12) 0.0161(12) 0.0245(14) 0.0029(10) 0.0074(10) 0.0021(10)
C63 0.0136(12) 0.0148(12) 0.0382(17) 0.0003(11) 0.0028(11) -0.0007(10)
C64 0.0181(13) 0.0198(13) 0.0228(14) -0.0051(11) -0.0055(11) 0.0041(10)
C65 0.0172(13) 0.0176(12) 0.0169(12) 0.0012(10) 0.0026(10) 0.0050(10)
C66 0.0139(12) 0.0128(11) 0.0183(12) 0.0000(9) 0.0047(9) 0.0025(9)
C67 0.0162(12) 0.0144(11) 0.0187(13) -0.0001(10) 0.0026(10) 0.0038(9)
C68 0.0258(14) 0.0170(12) 0.0211(13) 0.0056(10) 0.0077(11) 0.0065(11)
C69 0.0206(13) 0.0125(12) 0.0319(15) 0.0029(11) 0.0102(11) 0.0025(10)
C70 0.0173(13) 0.0141(12) 0.0254(14) -0.0029(10) 0.0060(10) 0.0018(10)
C71 0.0152(12) 0.0123(11) 0.0187(12) -0.0048(9) 0.0049(10) -0.0003(9)
C72 0.0188(13) 0.0153(12) 0.0223(13) -0.0010(10) 0.0058(10) 0.0015(10)
C73 0.0242(14) 0.0157(12) 0.0252(14) 0.0015(11) 0.0024(11) 0.0055(10)
C74 0.0167(13) 0.0227(13) 0.0294(15) -0.0072(11) 0.0025(11) 0.0067(11)
C75 0.0183(13) 0.0254(14) 0.0220(14) -0.0074(11) 0.0090(11) 0.0000(11)
C76 0.0204(13) 0.0174(12) 0.0168(12) -0.0035(10) 0.0059(10) 0.0001(10)
C77 0.0153(12) 0.0210(13) 0.0173(12) -0.0022(10) 0.0044(10) -0.0012(10)
C78 0.0204(13) 0.0210(13) 0.0208(14) -0.0038(11) 0.0028(11) 0.0006(10)
C79 0.0235(14) 0.0276(15) 0.0275(15) -0.0111(12) 0.0063(12) -0.0013(12)
C80 0.0258(15) 0.0407(17) 0.0167(13) -0.0081(12) 0.0047(11) -0.0043(13)
C81 0.0260(15) 0.0331(16) 0.0231(15) 0.0027(12) 0.0039(12) 0.0015(12)
C82 0.0236(14) 0.0206(13) 0.0228(14) -0.0015(11) 0.0056(11) 0.0029(11)
Fe4 0.01337(16) 0.01009(15) 0.01206(16) 0.00000(12) 0.00352(13) 0.00096(12)
P4 0.0145(3) 0.0113(3) 0.0159(3) 0.0007(2) 0.0045(2) 0.0023(2)
C91 0.0156(12) 0.0105(11) 0.0172(12) -0.0015(9) 0.0063(9) 0.0019(9)
C92 0.0198(13) 0.0166(12) 0.0113(11) -0.0027(9) 0.0047(10) 0.0019(10)
C93 0.0254(14) 0.0161(12) 0.0120(12) 0.0018(9) 0.0050(10) 0.0047(10)
C94 0.0220(13) 0.0155(12) 0.0190(13) -0.0005(10) 0.0113(10) -0.0004(10)
C95 0.0158(12) 0.0151(11) 0.0181(12) -0.0014(10) 0.0075(10) 0.0004(9)
C96 0.0156(12) 0.0127(11) 0.0138(11) -0.0005(9) 0.0048(9) 0.0026(9)
C97 0.0194(12) 0.0101(11) 0.0149(12) 0.0014(9) 0.0063(10) 0.0031(9)
C98 0.0193(13) 0.0122(11) 0.0183(12) -0.0038(9) 0.0056(10) -0.0017(9)
C99 0.0206(13) 0.0157(12) 0.0128(12) -0.0028(9) 0.0022(10) 0.0004(10)
C100 0.0195(13) 0.0139(11) 0.0113(11) 0.0008(9) 0.0055(9) 0.0038(9)
C101 0.0140(12) 0.0158(12) 0.0192(13) 0.0025(10) 0.0046(10) 0.0034(9)
C102 0.0206(13) 0.0190(13) 0.0212(13) 0.0015(10) 0.0037(11) 0.0034(10)
C103 0.0286(15) 0.0316(15) 0.0186(14) 0.0003(12) 0.0026(11) 0.0026(12)
C104 0.0253(15) 0.0320(15) 0.0212(14) 0.0090(12) 0.0034(11) 0.0065(12)
C105 0.0224(14) 0.0196(13) 0.0307(15) 0.0067(11) 0.0075(12) 0.0064(11)
C106 0.0187(13) 0.0173(12) 0.0219(13) 0.0010(10) 0.0060(10) 0.0042(10)
C107 0.0217(13) 0.0106(11) 0.0202(13) 0.0029(9) 0.0101(10) 0.0039(10)
C108 0.0228(14) 0.0256(14) 0.0271(15) 0.0039(12) 0.0089(12) 0.0050(11)
C109 0.0220(15) 0.0363(17) 0.0390(18) 0.0076(14) 0.0172(13) 0.0082(13)
C110 0.0389(18) 0.0227(14) 0.0382(18) 0.0000(13) 0.0283(15) 0.0041(13)
C111 0.0419(18) 0.0244(14) 0.0276(16) -0.0054(12) 0.0192(14) -0.0035(13)
C112 0.0249(14) 0.0208(13) 0.0251(14) -0.0026(11) 0.0108(11) -0.0003(11)
B1 0.0247(16) 0.0220(15) 0.0234(16) 0.0008(13) -0.0012(13) -0.0024(13)
F1 0.0451(12) 0.0356(11) 0.0487(13) -0.0027(9) -0.0234(10) -0.0057(9)
F2 0.0458(12) 0.0365(11) 0.0431(12) 0.0046(9) 0.0108(9) -0.0174(9)
F3 0.0405(12) 0.0267(10) 0.0675(15) -0.0087(10) -0.0104(10) 0.0064(9)
F4 0.0732(17) 0.0569(14) 0.0408(12) 0.0068(11) 0.0299(12) 0.0017(12)
B2 0.0262(16) 0.0187(14) 0.0175(14) 0.0005(11) 0.0040(12) -0.0014(12)
F5 0.0329(10) 0.0451(11) 0.0231(9) -0.0063(8) 0.0012(7) -0.0115(8)
F6 0.0429(11) 0.0256(9) 0.0432(11) -0.0012(8) 0.0176(9) -0.0127(8)
F7 0.0459(11) 0.0338(10) 0.0247(9) -0.0021(8) 0.0110(8) 0.0130(8)
F8 0.0405(11) 0.0232(9) 0.0356(10) 0.0080(8) 0.0043(8) 0.0078(8)
C1S 0.059(3) 0.0368(19) 0.056(2) 0.0013(18) 0.027(2) 0.0032(18)
Cl1S 0.0397(5) 0.0686(6) 0.0406(5) -0.0098(5) -0.0003(4) -0.0132(5)
Cl2S 0.0468(7) 0.0936(10) 0.1669(16) 0.0767(11) 0.0281(8) 0.0111(7)
C2S 0.048(2) 0.0352(19) 0.049(2) -0.0153(17) -0.0093(18) 0.0096(16)
Cl3S 0.1211(11) 0.0473(6) 0.0385(5) -0.0095(4) 0.0279(6) 0.0032(6)
Cl4S 0.1125(10) 0.0277(4) 0.0394(5) -0.0085(4) 0.0177(6) -0.0123(5)
C3S 0.039(2) 0.0349(19) 0.086(3) -0.017(2) 0.015(2) -0.0020(16)
Cl5S 0.0494(6) 0.0603(6) 0.0667(7) -0.0013(5) 0.0173(5) -0.0018(5)
Cl6S 0.0587(7) 0.0656(7) 0.0589(7) 0.0012(5) -0.0043(5) -0.0033(5)

loop_
_atom_type_symbol
_atom_type_description
_atom_type_scat_dispersion_real
_atom_type_scat_dispersion_imag
_atom_type_scat_source
C C 0.0033 0.0016 'International Tables Vol C Tables 4.2.6.8 and 6.1.1.4'
H H 0.0000 0.0000 'International Tables Vol C Tables 4.2.6.8 and 6.1.1.4'
Au Au -2.0133 8.8022 'International Tables Vol C Tables 4.2.6.8 and 6.1.1.4'
B B 0.0013 0.0007 'International Tables Vol C Tables 4.2.6.8 and 6.1.1.4'
Cl Cl 0.1484 0.1585 'International Tables Vol C Tables 4.2.6.8 and 6.1.1.4'
Cu Cu 0.3201 1.2651 'International Tables Vol C Tables 4.2.6.8 and 6.1.1.4'
F F 0.0171 0.0103 'International Tables Vol C Tables 4.2.6.8 and 6.1.1.4'
Fe Fe 0.3463 0.8444 'International Tables Vol C Tables 4.2.6.8 and 6.1.1.4'
O O 0.0106 0.0060 'International Tables Vol C Tables 4.2.6.8 and 6.1.1.4'
P P 0.1023 0.0942 'International Tables Vol C Tables 4.2.6.8 and 6.1.1.4'

loop_
_geom_angle_atom_site_label_1
_geom_angle_atom_site_label_2
_geom_angle_atom_site_label_3
_geom_angle
_geom_angle_site_symmetry_1
_geom_angle_site_symmetry_3
_geom_angle_publ_flag
Cu4 O1 Cu3 84.19(7) . . ?
Cu4 O1 Cu2 109.84(9) . . ?
Cu3 O1 Cu2 129.12(10) . . ?
Cu4 O1 Cu1 117.68(9) . . ?
Cu3 O1 Cu1 132.78(9) . . ?
Cu2 O1 Cu1 84.73(7) . . ?
C1 Au1 P2 172.19(7) . . ?
C1 Au1 Cu1 50.47(6) . . ?
P2 Au1 Cu1 136.938(18) . . ?
C1 Au1 Cu2 97.59(6) . . ?
P2 Au1 Cu2 88.028(17) . . ?
Cu1 Au1 Cu2 53.344(9) . . ?
C31 Au2 P1 172.37(7) . . ?
C31 Au2 Cu2 49.93(7) . . ?
P1 Au2 Cu2 137.132(17) . . ?
C31 Au2 Cu1 96.42(7) . . ?
P1 Au2 Cu1 88.996(17) . . ?
Cu2 Au2 Cu1 51.524(9) . . ?
C61 Au3 P4 173.37(7) . . ?
C61 Au3 Cu3 48.61(7) . . ?
P4 Au3 Cu3 136.956(18) . . ?
C91 Au4 P3 173.37(7) . . ?
C91 Au4 Cu4 49.59(7) . . ?
P3 Au4 Cu4 136.168(18) . . ?
C91 Au4 Cu3 92.88(7) . . ?
P3 Au4 Cu3 90.720(17) . . ?
Cu4 Au4 Cu3 50.769(9) . . ?
O1 Cu1 C1 152.63(9) . . ?
O1 Cu1 Au1 99.88(5) . . ?
C1 Cu1 Au1 53.30(7) . . ?
O1 Cu1 Cu2 47.47(5) . . ?
C1 Cu1 Cu2 118.15(7) . . ?
Au1 Cu1 Cu2 73.918(11) . . ?
O1 Cu1 Fe1 154.82(5) . . ?
C1 Cu1 Fe1 52.42(7) . . ?
Au1 Cu1 Fe1 105.274(13) . . ?
Cu2 Cu1 Fe1 140.266(16) . . ?
O1 Cu1 Au2 84.67(5) . . ?
C1 Cu1 Au2 102.32(7) . . ?
Au1 Cu1 Au2 96.937(10) . . ?
Cu2 Cu1 Au2 50.670(9) . . ?
Fe1 Cu1 Au2 91.106(12) . . ?
O1 Cu2 C31 159.44(9) . . ?
O1 Cu2 Au2 106.52(5) . . ?
C31 Cu2 Au2 54.02(7) . . ?
O1 Cu2 Fe2 145.67(5) . . ?
C31 Cu2 Fe2 53.51(7) . . ?
Au2 Cu2 Fe2 107.476(14) . . ?
O1 Cu2 Cu1 47.80(5) . . ?
C31 Cu2 Cu1 123.52(7) . . ?
Au2 Cu2 Cu1 77.806(11) . . ?
Fe2 Cu2 Cu1 146.934(16) . . ?
O1 Cu2 Au1 83.80(5) . . ?
C31 Cu2 Au1 104.88(7) . . ?
Au2 Cu2 Au1 100.503(10) . . ?
Fe2 Cu2 Au1 94.585(12) . . ?
Cu1 Cu2 Au1 52.738(9) . . ?
O1 Cu3 C61 166.93(9) . . ?
O1 Cu3 Cu4 47.69(5) . . ?
C61 Cu3 Cu4 125.48(7) . . ?
O1 Cu3 Au3 114.45(5) . . ?
C61 Cu3 Au3 52.76(7) . . ?
Cu4 Cu3 Au3 82.202(11) . . ?
O1 Cu3 Fe3 140.26(5) . . ?
C61 Cu3 Fe3 52.74(7) . . ?
Cu4 Cu3 Fe3 141.031(17) . . ?
Au3 Cu3 Fe3 105.179(13) . . ?
O1 Cu3 Au4 81.30(5) . . ?
C61 Cu3 Au4 102.27(7) . . ?
Cu4 Cu3 Au4 50.957(9) . . ?
Au3 Cu3 Au4 98.794(10) . . ?
Fe3 Cu3 Au4 90.126(12) . . ?
O1 Cu4 C91 156.04(9) . . ?
O1 Cu4 Cu3 48.12(5) . . ?
C91 Cu4 Cu3 119.96(7) . . ?
O1 Cu4 Au4 102.15(5) . . ?
C91 Cu4 Au4 54.08(7) . . ?
Cu3 Cu4 Au4 78.274(11) . . ?
O1 Cu4 Fe4 150.34(5) . . ?
C91 Cu4 Fe4 53.62(7) . . ?
Cu3 Cu4 Fe4 135.014(16) . . ?
Au4 Cu4 Fe4 107.220(13) . . ?
C4 Fe1 C7 117.90(11) . . ?
C4 Fe1 C6 157.45(11) . . ?
C7 Fe1 C6 40.86(10) . . ?
C4 Fe1 C8 99.44(11) . . ?
C7 Fe1 C8 40.53(10) . . ?
C6 Fe1 C8 68.50(10) . . ?
C4 Fe1 C3 40.69(12) . . ?
C7 Fe1 C3 101.51(11) . . ?
C6 Fe1 C3 124.44(11) . . ?
C8 Fe1 C3 111.90(11) . . ?
C4 Fe1 C9 115.25(11) . . ?
C7 Fe1 C9 68.22(10) . . ?
C6 Fe1 C9 68.52(10) . . ?
C8 Fe1 C9 40.44(11) . . ?
C3 Fe1 C9 147.56(11) . . ?
C4 Fe1 C2 67.75(11) . . ?
C7 Fe1 C2 118.79(10) . . ?
C6 Fe1 C2 112.33(10) . . ?
C8 Fe1 C2 148.72(11) . . ?
C3 Fe1 C2 40.01(11) . . ?
C9 Fe1 C2 170.83(11) . . ?
C4 Fe1 C10 153.46(11) . . ?
C7 Fe1 C10 68.39(10) . . ?
C6 Fe1 C10 40.91(9) . . ?
C8 Fe1 C10 68.02(10) . . ?
C3 Fe1 C10 165.16(11) . . ?
C9 Fe1 C10 40.34(10) . . ?
C2 Fe1 C10 134.42(10) . . ?
C4 Fe1 C5 40.24(11) . . ?
C7 Fe1 C5 155.97(10) . . ?
C6 Fe1 C5 162.20(10) . . ?
C8 Fe1 C5 121.48(10) . . ?
C3 Fe1 C5 67.88(11) . . ?
C9 Fe1 C5 108.58(10) . . ?
C2 Fe1 C5 67.64(10) . . ?
C10 Fe1 C5 125.62(10) . . ?
C4 Fe1 C1 68.25(10) . . ?
C7 Fe1 C1 156.98(10) . . ?
C6 Fe1 C1 127.52(10) . . ?
C8 Fe1 C1 161.84(10) . . ?
C3 Fe1 C1 68.03(10) . . ?
C9 Fe1 C1 131.47(10) . . ?
C2 Fe1 C1 40.34(10) . . ?
C10 Fe1 C1 117.00(10) . . ?
C5 Fe1 C1 40.67(10) . . ?
C4 Fe1 Cu1 112.56(8) . . ?
C7 Fe1 Cu1 129.49(7) . . ?
C6 Fe1 Cu1 88.85(7) . . ?
C8 Fe1 Cu1 132.36(8) . . ?
C3 Fe1 Cu1 115.42(8) . . ?
C9 Fe1 Cu1 92.80(8) . . ?
C2 Fe1 Cu1 78.16(7) . . ?
C10 Fe1 Cu1 67.74(7) . . ?
C5 Fe1 Cu1 73.60(7) . . ?
C1 Fe1 Cu1 49.28(7) . . ?
C6 P1 C17 104.80(12) . . ?
C6 P1 C11 102.97(11) . . ?
C17 P1 C11 107.08(12) . . ?
C6 P1 Au2 112.00(8) . . ?
C17 P1 Au2 112.16(9) . . ?
C11 P1 Au2 116.79(8) . . ?
C2 C1 C5 105.0(2) . . ?
C2 C1 Cu1 117.60(17) . . ?
C5 C1 Cu1 108.27(17) . . ?
C2 C1 Au1 117.59(18) . . ?
C5 C1 Au1 129.11(18) . . ?
Cu1 C1 Au1 76.23(8) . . ?
C2 C1 Fe1 67.80(14) . . ?
C5 C1 Fe1 67.77(14) . . ?
Cu1 C1 Fe1 78.31(8) . . ?
Au1 C1 Fe1 153.11(13) . . ?
C3 C2 C1 109.8(2) . . ?
C3 C2 Fe1 69.43(15) . . ?
C1 C2 Fe1 71.86(14) . . ?
C3 C2 H2 125.1 . . ?
C1 C2 H2 125.1 . . ?
Fe1 C2 H2 125.2 . . ?
C2 C3 C4 108.0(2) . . ?
C2 C3 Fe1 70.56(15) . . ?
C4 C3 Fe1 69.46(15) . . ?
C2 C3 H3 126.0 . . ?
C4 C3 H3 126.0 . . ?
Fe1 C3 H3 125.6 . . ?
C5 C4 C3 108.2(2) . . ?
C5 C4 Fe1 70.77(14) . . ?
C3 C4 Fe1 69.85(15) . . ?
C5 C4 H4 125.9 . . ?
C3 C4 H4 125.9 . . ?
Fe1 C4 H4 125.1 . . ?
C4 C5 C1 109.0(2) . . ?
C4 C5 Fe1 68.99(15) . . ?
C1 C5 Fe1 71.56(14) . . ?
C4 C5 H5 125.5 . . ?
C1 C5 H5 125.5 . . ?
Fe1 C5 H5 125.5 . . ?
C7 C6 C10 107.5(2) . . ?
C7 C6 P1 128.25(19) . . ?
C10 C6 P1 124.01(19) . . ?
C7 C6 Fe1 69.52(14) . . ?
C10 C6 Fe1 70.31(13) . . ?
P1 C6 Fe1 129.92(13) . . ?
C8 C7 C6 108.2(2) . . ?
C8 C7 Fe1 69.89(14) . . ?
C6 C7 Fe1 69.62(14) . . ?
C8 C7 H7 125.9 . . ?
C6 C7 H7 125.9 . . ?
Fe1 C7 H7 126.2 . . ?
C7 C8 C9 108.4(2) . . ?
C7 C8 Fe1 69.58(14) . . ?
C9 C8 Fe1 70.20(15) . . ?
C7 C8 H8 125.8 . . ?
C9 C8 H8 125.8 . . ?
Fe1 C8 H8 126.0 . . ?
C8 C9 C10 108.1(2) . . ?
C8 C9 Fe1 69.35(15) . . ?
C10 C9 Fe1 70.09(14) . . ?
C8 C9 H9 125.9 . . ?
C10 C9 H9 125.9 . . ?
Fe1 C9 H9 126.2 . . ?
C9 C10 C6 107.8(2) . . ?
C9 C10 Fe1 69.57(14) . . ?
C6 C10 Fe1 68.77(13) . . ?
C9 C10 H10 126.1 . . ?
C6 C10 H10 126.1 . . ?
Fe1 C10 H10 127.1 . . ?
C16 C11 C12 119.4(2) . . ?
C16 C11 P1 118.94(19) . . ?
C12 C11 P1 121.61(19) . . ?
C13 C12 C11 120.1(2) . . ?
C13 C12 H12 119.9 . . ?
C11 C12 H12 119.9 . . ?
C12 C13 C14 119.9(3) . . ?
C12 C13 H13 120.0 . . ?
C14 C13 H13 120.0 . . ?
C15 C14 C13 120.3(2) . . ?
C15 C14 H14 119.8 . . ?
C13 C14 H14 119.8 . . ?
C14 C15 C16 119.9(2) . . ?
C14 C15 H15 120.1 . . ?
C16 C15 H15 120.1 . . ?
C15 C16 C11 120.3(2) . . ?
C15 C16 H16 119.9 . . ?
C11 C16 H16 119.9 . . ?
C22 C17 C18 119.5(2) . . ?
C22 C17 P1 122.2(2) . . ?
C18 C17 P1 118.2(2) . . ?
C19 C18 C17 119.8(3) . . ?
C19 C18 H18 120.1 . . ?
C17 C18 H18 120.1 . . ?
C20 C19 C18 120.0(3) . . ?
C20 C19 H19 120.0 . . ?
C18 C19 H19 120.0 . . ?
C19 C20 C21 120.6(3) . . ?
C19 C20 H20 119.7 . . ?
C21 C20 H20 119.7 . . ?
C22 C21 C20 119.5(3) . . ?
C22 C21 H21 120.3 . . ?
C20 C21 H21 120.3 . . ?
C21 C22 C17 120.5(3) . . ?
C21 C22 H22 119.7 . . ?
C17 C22 H22 119.7 . . ?
C40 Fe2 C36 41.00(10) . . ?
C40 Fe2 C39 40.64(11) . . ?
C36 Fe2 C39 68.51(10) . . ?
C40 Fe2 C33 116.87(11) . . ?
C36 Fe2 C33 155.79(11) . . ?
C39 Fe2 C33 100.42(11) . . ?
C40 Fe2 C34 101.68(11) . . ?
C36 Fe2 C34 122.90(11) . . ?
C39 Fe2 C34 114.20(12) . . ?
C33 Fe2 C34 40.38(12) . . ?
C40 Fe2 C32 154.57(10) . . ?
C36 Fe2 C32 163.70(10) . . ?
C39 Fe2 C32 120.89(11) . . ?
C33 Fe2 C32 40.18(10) . . ?
C34 Fe2 C32 67.50(11) . . ?
C40 Fe2 C37 68.60(11) . . ?
C36 Fe2 C37 40.97(10) . . ?
C39 Fe2 C37 67.94(11) . . ?
C33 Fe2 C37 156.08(11) . . ?
C34 Fe2 C37 163.20(11) . . ?
C32 Fe2 C37 126.92(10) . . ?
C40 Fe2 C35 119.89(11) . . ?
C36 Fe2 C35 111.57(10) . . ?
C39 Fe2 C35 151.22(11) . . ?
C33 Fe2 C35 67.43(11) . . ?
C34 Fe2 C35 39.87(11) . . ?
C32 Fe2 C35 67.29(10) . . ?
C37 Fe2 C35 132.24(10) . . ?
C40 Fe2 C38 67.96(11) . . ?
C36 Fe2 C38 68.30(10) . . ?
C39 Fe2 C38 39.97(11) . . ?
C33 Fe2 C38 117.65(11) . . ?
C34 Fe2 C38 150.23(12) . . ?
C32 Fe2 C38 109.45(11) . . ?
C37 Fe2 C38 40.33(10) . . ?
C35 Fe2 C38 168.72(11) . . ?
C40 Fe2 C31 158.41(10) . . ?
C36 Fe2 C31 127.79(10) . . ?
C39 Fe2 C31 160.62(10) . . ?
C33 Fe2 C31 68.34(10) . . ?
C34 Fe2 C31 68.07(10) . . ?
C32 Fe2 C31 40.61(10) . . ?
C37 Fe2 C31 115.93(10) . . ?
C35 Fe2 C31 40.40(10) . . ?
C38 Fe2 C31 130.15(10) . . ?
C40 Fe2 Cu2 128.75(8) . . ?
C36 Fe2 Cu2 88.07(7) . . ?
C39 Fe2 Cu2 130.75(9) . . ?
C33 Fe2 Cu2 114.26(8) . . ?
C34 Fe2 Cu2 114.90(8) . . ?
C32 Fe2 Cu2 75.77(7) . . ?
C37 Fe2 Cu2 66.34(7) . . ?
C35 Fe2 Cu2 77.11(7) . . ?
C38 Fe2 Cu2 91.64(8) . . ?
C31 Fe2 Cu2 49.63(7) . . ?
C36 P2 C41 105.16(12) . . ?
C36 P2 C47 105.67(12) . . ?
C41 P2 C47 105.83(12) . . ?
C36 P2 Au1 113.62(8) . . ?
C41 P2 Au1 114.02(9) . . ?
C47 P2 Au1 111.81(8) . . ?
C35 C31 C32 104.5(2) . . ?
C35 C31 Cu2 114.22(18) . . ?
C32 C31 Cu2 111.16(18) . . ?
C35 C31 Fe2 68.16(14) . . ?
C32 C31 Fe2 67.75(14) . . ?
Cu2 C31 Fe2 76.86(9) . . ?
C35 C31 Au2 121.43(18) . . ?
C32 C31 Au2 125.97(18) . . ?
Cu2 C31 Au2 76.05(8) . . ?
Fe2 C31 Au2 152.74(13) . . ?
C33 C32 C31 109.7(2) . . ?
C33 C32 Fe2 69.60(15) . . ?
C31 C32 Fe2 71.64(14) . . ?
C33 C32 H32 125.2 . . ?
C31 C32 H32 125.2 . . ?
Fe2 C32 H32 125.2 . . ?
C32 C33 C34 107.8(2) . . ?
C32 C33 Fe2 70.21(15) . . ?
C34 C33 Fe2 69.95(16) . . ?
C32 C33 H33 126.1 . . ?
C34 C33 H33 126.1 . . ?
Fe2 C33 H33 125.3 . . ?
C35 C34 C33 108.2(2) . . ?
C35 C34 Fe2 70.54(15) . . ?
C33 C34 Fe2 69.66(15) . . ?
C35 C34 H34 125.9 . . ?
C33 C34 H34 125.9 . . ?
Fe2 C34 H34 125.5 . . ?
C34 C35 C31 109.9(2) . . ?
C34 C35 Fe2 69.59(15) . . ?
C31 C35 Fe2 71.44(14) . . ?
C34 C35 H35 125.1 . . ?
C31 C35 H35 125.1 . . ?
Fe2 C35 H35 125.5 . . ?
C40 C36 C37 107.4(2) . . ?
C40 C36 P2 128.3(2) . . ?
C37 C36 P2 124.22(19) . . ?
C40 C36 Fe2 69.21(14) . . ?
C37 C36 Fe2 70.29(14) . . ?
P2 C36 Fe2 123.97(13) . . ?
C38 C37 C36 107.5(2) . . ?
C38 C37 Fe2 70.06(15) . . ?
C36 C37 Fe2 68.73(14) . . ?
C38 C37 H37 126.2 . . ?
C36 C37 H37 126.2 . . ?
Fe2 C37 H37 126.5 . . ?
C39 C38 C37 108.4(2) . . ?
C39 C38 Fe2 69.24(16) . . ?
C37 C38 Fe2 69.61(15) . . ?
C39 C38 H38 125.8 . . ?
C37 C38 H38 125.8 . . ?
Fe2 C38 H38 127.0 . . ?
C38 C39 C40 108.6(2) . . ?
C38 C39 Fe2 70.80(16) . . ?
C40 C39 Fe2 69.15(15) . . ?
C38 C39 H39 125.7 . . ?
C40 C39 H39 125.7 . . ?
Fe2 C39 H39 125.9 . . ?
C39 C40 C36 108.0(2) . . ?
C39 C40 Fe2 70.22(15) . . ?
C36 C40 Fe2 69.79(14) . . ?
C39 C40 H40 126.0 . . ?
C36 C40 H40 126.0 . . ?
Fe2 C40 H40 125.6 . . ?
C46 C41 C42 119.5(2) . . ?
C46 C41 P2 120.0(2) . . ?
C42 C41 P2 120.4(2) . . ?
C43 C42 C41 119.7(2) . . ?
C43 C42 H42 120.1 . . ?
C41 C42 H42 120.1 . . ?
C42 C43 C44 120.0(3) . . ?
C42 C43 H43 120.0 . . ?
C44 C43 H43 120.0 . . ?
C45 C44 C43 120.6(3) . . ?
C45 C44 H44 119.7 . . ?
C43 C44 H44 119.7 . . ?
C44 C45 C46 119.6(3) . . ?
C44 C45 H45 120.2 . . ?
C46 C45 H45 120.2 . . ?
C45 C46 C41 120.6(3) . . ?
C45 C46 H46 119.7 . . ?
C41 C46 H46 119.7 . . ?
C52 C47 C48 119.1(2) . . ?
C52 C47 P2 121.3(2) . . ?
C48 C47 P2 119.4(2) . . ?
C49 C48 C47 120.7(3) . . ?
C49 C48 H48 119.6 . . ?
C47 C48 H48 119.6 . . ?
C48 C49 C50 120.0(3) . . ?
C48 C49 H49 120.0 . . ?
C50 C49 H49 120.0 . . ?
C49 C50 C51 119.6(3) . . ?
C49 C50 H50 120.2 . . ?
C51 C50 H50 120.2 . . ?
C52 C51 C50 120.7(3) . . ?
C52 C51 H51 119.7 . . ?
C50 C51 H51 119.7 . . ?
C51 C52 C47 119.9(3) . . ?
C51 C52 H52 120.0 . . ?
C47 C52 H52 120.0 . . ?
C70 Fe3 C69 41.03(11) . . ?
C70 Fe3 C66 41.28(10) . . ?
C69 Fe3 C66 69.06(10) . . ?
C70 Fe3 C63 114.72(11) . . ?
C69 Fe3 C63 98.86(11) . . ?
C66 Fe3 C63 153.85(11) . . ?
C70 Fe3 C64 99.34(11) . . ?
C69 Fe3 C64 112.45(11) . . ?
C66 Fe3 C64 121.19(11) . . ?
C63 Fe3 C64 40.42(12) . . ?
C70 Fe3 C65 118.41(11) . . ?
C69 Fe3 C65 149.96(11) . . ?
C66 Fe3 C65 110.78(10) . . ?
C63 Fe3 C65 67.80(11) . . ?
C64 Fe3 C65 40.23(11) . . ?
C70 Fe3 C68 68.67(11) . . ?
C69 Fe3 C68 40.55(11) . . ?
C66 Fe3 C68 68.62(11) . . ?
C63 Fe3 C68 117.76(12) . . ?
C64 Fe3 C68 149.71(11) . . ?
C65 Fe3 C68 169.32(11) . . ?
C70 Fe3 C67 68.83(10) . . ?
C69 Fe3 C67 68.20(11) . . ?
C66 Fe3 C67 41.00(10) . . ?
C63 Fe3 C67 156.74(11) . . ?
C64 Fe3 C67 161.84(11) . . ?
C65 Fe3 C67 132.54(11) . . ?
C68 Fe3 C67 40.17(11) . . ?
C70 Fe3 C62 152.91(11) . . ?
C69 Fe3 C62 120.09(11) . . ?
C66 Fe3 C62 165.45(10) . . ?
C63 Fe3 C62 40.24(11) . . ?
C64 Fe3 C62 67.64(11) . . ?
C65 Fe3 C62 67.58(10) . . ?
C68 Fe3 C62 110.14(11) . . ?
C67 Fe3 C62 128.83(11) . . ?
C70 Fe3 C61 157.89(11) . . ?
C69 Fe3 C61 160.05(11) . . ?
C66 Fe3 C61 128.79(10) . . ?
C63 Fe3 C61 68.35(10) . . ?
C64 Fe3 C61 68.30(10) . . ?
C65 Fe3 C61 40.62(10) . . ?
C68 Fe3 C61 130.93(10) . . ?
C67 Fe3 C61 117.75(10) . . ?
C62 Fe3 C61 40.50(10) . . ?
C70 Fe3 Cu3 132.62(8) . . ?
C69 Fe3 Cu3 132.51(8) . . ?
C66 Fe3 Cu3 91.68(7) . . ?
C63 Fe3 Cu3 112.55(8) . . ?
C64 Fe3 Cu3 114.59(8) . . ?
C65 Fe3 Cu3 77.02(7) . . ?
C68 Fe3 Cu3 92.30(8) . . ?
C67 Fe3 Cu3 69.27(7) . . ?
C62 Fe3 Cu3 73.81(7) . . ?
C61 Fe3 Cu3 48.48(7) . . ?
C66 P3 C77 107.22(12) . . ?
C66 P3 C71 104.08(12) . . ?
C77 P3 C71 103.71(12) . . ?
C66 P3 Au4 111.41(8) . . ?
C77 P3 Au4 113.46(9) . . ?
C71 P3 Au4 116.08(8) . . ?
C62 C61 C65 104.8(2) . . ?
C62 C61 Cu3 110.37(17) . . ?
C65 C61 Cu3 116.37(17) . . ?
C62 C61 Au3 127.81(18) . . ?
C65 C61 Au3 116.87(17) . . ?
Cu3 C61 Au3 78.62(9) . . ?
C62 C61 Fe3 68.01(14) . . ?
C65 C61 Fe3 67.65(13) . . ?
Cu3 C61 Fe3 78.77(8) . . ?
Au3 C61 Fe3 156.18(13) . . ?
C63 C62 C61 109.5(2) . . ?
C63 C62 Fe3 69.17(15) . . ?
C61 C62 Fe3 71.49(14) . . ?
C63 C62 H62 125.2 . . ?
C61 C62 H62 125.2 . . ?
Fe3 C62 H62 125.7 . . ?
C64 C63 C62 108.0(2) . . ?
C64 C63 Fe3 69.80(15) . . ?
C62 C63 Fe3 70.59(15) . . ?
C64 C63 H63 126.0 . . ?
C62 C63 H63 126.0 . . ?
Fe3 C63 H63 125.2 . . ?
C65 C64 C63 108.2(2) . . ?
C65 C64 Fe3 70.27(15) . . ?
C63 C64 Fe3 69.78(16) . . ?
C65 C64 H64 125.9 . . ?
C63 C64 H64 125.9 . . ?
Fe3 C64 H64 125.6 . . ?
C64 C65 C61 109.5(2) . . ?
C64 C65 Fe3 69.50(15) . . ?
C61 C65 Fe3 71.73(14) . . ?
C64 C65 H65 125.3 . . ?
C61 C65 H65 125.3 . . ?
Fe3 C65 H65 125.1 . . ?
C70 C66 C67 107.5(2) . . ?
C70 C66 P3 128.5(2) . . ?
C67 C66 P3 123.99(19) . . ?
C70 C66 Fe3 69.07(14) . . ?
C67 C66 Fe3 70.56(14) . . ?
P3 C66 Fe3 127.17(13) . . ?
C68 C67 C66 108.2(2) . . ?
C68 C67 Fe3 69.90(15) . . ?
C66 C67 Fe3 68.44(14) . . ?
C68 C67 H67 125.9 . . ?
C66 C67 H67 125.9 . . ?
Fe3 C67 H67 127.3 . . ?
C67 C68 C69 108.1(2) . . ?
C67 C68 Fe3 69.93(15) . . ?
C69 C68 Fe3 68.61(15) . . ?
C67 C68 H68 125.9 . . ?
C69 C68 H68 125.9 . . ?
Fe3 C68 H68 127.1 . . ?
C68 C69 C70 108.5(2) . . ?
C68 C69 Fe3 70.83(15) . . ?
C70 C69 Fe3 69.25(15) . . ?
C68 C69 H69 125.8 . . ?
C70 C69 H69 125.8 . . ?
Fe3 C69 H69 125.7 . . ?
C69 C70 C66 107.7(2) . . ?
C69 C70 Fe3 69.72(15) . . ?
C66 C70 Fe3 69.65(14) . . ?
C69 C70 H70 126.1 . . ?
C66 C70 H70 126.1 . . ?
Fe3 C70 H70 126.1 . . ?
C72 C71 C76 119.6(2) . . ?
C72 C71 P3 122.3(2) . . ?
C76 C71 P3 118.0(2) . . ?
C71 C72 C73 120.0(3) . . ?
C71 C72 H72 120.0 . . ?
C73 C72 H72 120.0 . . ?
C74 C73 C72 119.9(3) . . ?
C74 C73 H73 120.1 . . ?
C72 C73 H73 120.1 . . ?
C73 C74 C75 119.9(3) . . ?
C73 C74 H74 120.1 . . ?
C75 C74 H74 120.1 . . ?
C76 C75 C74 120.4(3) . . ?
C76 C75 H75 119.8 . . ?
C74 C75 H75 119.8 . . ?
C75 C76 C71 120.2(3) . . ?
C75 C76 H76 119.9 . . ?
C71 C76 H76 119.9 . . ?
C78 C77 C82 119.9(2) . . ?
C78 C77 P3 120.0(2) . . ?
C82 C77 P3 120.1(2) . . ?
C79 C78 C77 119.7(3) . . ?
C79 C78 H78 120.1 . . ?
C77 C78 H78 120.1 . . ?
C80 C79 C78 120.4(3) . . ?
C80 C79 H79 119.8 . . ?
C78 C79 H79 119.8 . . ?
C79 C80 C81 120.2(3) . . ?
C79 C80 H80 119.9 . . ?
C81 C80 H80 119.9 . . ?
C80 C81 C82 120.0(3) . . ?
C80 C81 H81 120.0 . . ?
C82 C81 H81 120.0 . . ?
C77 C82 C81 119.8(3) . . ?
C77 C82 H82 120.1 . . ?
C81 C82 H82 120.1 . . ?
C97 Fe4 C96 41.12(10) . . ?
C97 Fe4 C93 100.57(10) . . ?
C96 Fe4 C93 118.93(10) . . ?
C97 Fe4 C94 113.66(10) . . ?
C96 Fe4 C94 151.25(10) . . ?
C93 Fe4 C94 40.39(11) . . ?
C97 Fe4 C98 40.78(10) . . ?
C96 Fe4 C98 68.73(10) . . ?
C93 Fe4 C98 116.62(10) . . ?
C94 Fe4 C98 100.70(10) . . ?
C97 Fe4 C92 121.52(10) . . ?
C96 Fe4 C92 110.07(10) . . ?
C93 Fe4 C92 40.48(10) . . ?
C94 Fe4 C92 67.89(10) . . ?
C98 Fe4 C92 154.92(10) . . ?
C97 Fe4 C100 68.49(10) . . ?
C96 Fe4 C100 40.83(9) . . ?
C93 Fe4 C100 158.40(10) . . ?
C94 Fe4 C100 160.74(11) . . ?
C98 Fe4 C100 67.89(10) . . ?
C92 Fe4 C100 128.63(10) . . ?
C97 Fe4 C95 150.82(10) . . ?
C96 Fe4 C95 167.77(10) . . ?
C93 Fe4 C95 67.51(10) . . ?
C94 Fe4 C95 40.19(10) . . ?
C98 Fe4 C95 119.01(10) . . ?
C92 Fe4 C95 67.34(10) . . ?
C100 Fe4 C95 130.71(10) . . ?
C97 Fe4 C99 68.06(10) . . ?
C96 Fe4 C99 68.24(10) . . ?
C93 Fe4 C99 154.44(10) . . ?
C94 Fe4 C99 121.43(11) . . ?
C98 Fe4 C99 40.11(10) . . ?
C92 Fe4 C99 164.55(10) . . ?
C100 Fe4 C99 40.12(10) . . ?
C95 Fe4 C99 110.84(10) . . ?
C97 Fe4 C91 161.10(10) . . ?
C96 Fe4 C91 130.01(10) . . ?
C93 Fe4 C91 68.16(10) . . ?
C94 Fe4 C91 68.20(10) . . ?
C98 Fe4 C91 157.65(10) . . ?
C92 Fe4 C91 40.30(9) . . ?
C100 Fe4 C91 116.46(10) . . ?
C95 Fe4 C91 40.33(9) . . ?
C99 Fe4 C91 128.31(10) . . ?
C97 Fe4 Cu4 134.51(7) . . ?
C96 Fe4 Cu4 95.18(7) . . ?
C93 Fe4 Cu4 115.67(7) . . ?
C94 Fe4 Cu4 111.76(7) . . ?
C98 Fe4 Cu4 126.53(7) . . ?
C92 Fe4 Cu4 78.38(7) . . ?
C100 Fe4 Cu4 67.89(7) . . ?
C95 Fe4 Cu4 72.63(7) . . ?
C99 Fe4 Cu4 86.42(7) . . ?
C91 Fe4 Cu4 49.01(7) . . ?
C96 P4 C101 104.86(12) . . ?
C96 P4 C107 104.56(12) . . ?
C101 P4 C107 103.61(12) . . ?
C96 P4 Au3 108.63(8) . . ?
C101 P4 Au3 117.67(9) . . ?
C107 P4 Au3 116.20(8) . . ?
C92 C91 C95 104.8(2) . . ?
C92 C91 Cu4 117.91(18) . . ?
C95 C91 Cu4 106.82(17) . . ?
C92 C91 Au4 118.53(17) . . ?
C95 C91 Au4 129.08(18) . . ?
Cu4 C91 Au4 76.33(8) . . ?
C92 C91 Fe4 67.51(13) . . ?
C95 C91 Fe4 67.72(13) . . ?
Cu4 C91 Fe4 77.37(9) . . ?
Au4 C91 Fe4 152.26(13) . . ?
C93 C92 C91 109.4(2) . . ?
C93 C92 Fe4 69.11(14) . . ?
C91 C92 Fe4 72.19(14) . . ?
C93 C92 H92 125.3 . . ?
C91 C92 H92 125.3 . . ?
Fe4 C92 H92 125.0 . . ?
C94 C93 C92 108.2(2) . . ?
C94 C93 Fe4 70.08(15) . . ?
C92 C93 Fe4 70.41(14) . . ?
C94 C93 H93 125.9 . . ?
C92 C93 H93 125.9 . . ?
Fe4 C93 H93 125.2 . . ?
C93 C94 C95 107.7(2) . . ?
C93 C94 Fe4 69.53(15) . . ?
C95 C94 Fe4 70.51(15) . . ?
C93 C94 H94 126.1 . . ?
C95 C94 H94 126.1 . . ?
Fe4 C94 H94 125.4 . . ?
C94 C95 C91 109.9(2) . . ?
C94 C95 Fe4 69.30(14) . . ?
C91 C95 Fe4 71.95(14) . . ?
C94 C95 H95 125.1 . . ?
C91 C95 H95 125.1 . . ?
Fe4 C95 H95 125.3 . . ?
C97 C96 C100 107.2(2) . . ?
C97 C96 P4 129.37(19) . . ?
C100 C96 P4 123.38(19) . . ?
C97 C96 Fe4 69.00(14) . . ?
C100 C96 Fe4 70.49(14) . . ?
P4 C96 Fe4 125.15(13) . . ?
C98 C97 C96 108.2(2) . . ?
C98 C97 Fe4 70.46(14) . . ?
C96 C97 Fe4 69.88(13) . . ?
C98 C97 H97 125.9 . . ?
C96 C97 H97 125.9 . . ?
Fe4 C97 H97 125.4 . . ?
C99 C98 C97 108.1(2) . . ?
C99 C98 Fe4 70.74(14) . . ?
C97 C98 Fe4 68.76(14) . . ?
C99 C98 H98 126.0 . . ?
C97 C98 H98 126.0 . . ?
Fe4 C98 H98 126.1 . . ?
C98 C99 C100 108.4(2) . . ?
C98 C99 Fe4 69.15(14) . . ?
C100 C99 Fe4 69.65(14) . . ?
C98 C99 H99 125.8 . . ?
C100 C99 H99 125.8 . . ?
Fe4 C99 H99 127.0 . . ?
C99 C100 C96 108.0(2) . . ?
C99 C100 Fe4 70.24(14) . . ?
C96 C100 Fe4 68.68(14) . . ?
C99 C100 H100 126.0 . . ?
C96 C100 H100 126.0 . . ?
Fe4 C100 H100 126.7 . . ?
C102 C101 C106 119.5(2) . . ?
C102 C101 P4 121.20(19) . . ?
C106 C101 P4 119.3(2) . . ?
C101 C102 C103 119.9(3) . . ?
C101 C102 H102 120.0 . . ?
C103 C102 H102 120.0 . . ?
C104 C103 C102 120.3(3) . . ?
C104 C103 H103 119.9 . . ?
C102 C103 H103 119.9 . . ?
C103 C104 C105 120.1(3) . . ?
C103 C104 H104 120.0 . . ?
C105 C104 H104 120.0 . . ?
C106 C105 C104 120.3(3) . . ?
C106 C105 H105 119.8 . . ?
C104 C105 H105 119.8 . . ?
C105 C106 C101 119.9(3) . . ?
C105 C106 H106 120.1 . . ?
C101 C106 H106 120.1 . . ?
C112 C107 C108 119.2(3) . . ?
C112 C107 P4 121.3(2) . . ?
C108 C107 P4 119.5(2) . . ?
C109 C108 C107 119.8(3) . . ?
C109 C108 H108 120.1 . . ?
C107 C108 H108 120.1 . . ?
C110 C109 C108 120.5(3) . . ?
C110 C109 H109 119.7 . . ?
C108 C109 H109 119.7 . . ?
C111 C110 C109 120.2(3) . . ?
C111 C110 H110 119.9 . . ?
C109 C110 H110 119.9 . . ?
C110 C111 C112 120.0(3) . . ?
C110 C111 H111 120.0 . . ?
C112 C111 H111 120.0 . . ?
C111 C112 C107 120.3(3) . . ?
C111 C112 H112 119.9 . . ?
C107 C112 H112 119.9 . . ?
F4 B1 F3 108.3(3) . . ?
F4 B1 F1 109.4(3) . . ?
F3 B1 F1 109.7(3) . . ?
F4 B1 F2 108.8(3) . . ?
F3 B1 F2 111.1(3) . . ?
F1 B1 F2 109.4(3) . . ?
F7 B2 F8 109.9(2) . . ?
F7 B2 F5 110.2(3) . . ?
F8 B2 F5 109.5(2) . . ?
F7 B2 F6 109.4(2) . . ?
F8 B2 F6 108.9(3) . . ?
F5 B2 F6 108.9(2) . . ?
Cl2S C1S Cl1S 112.3(2) . . ?
Cl2S C1S H1S1 109.2 . . ?
Cl1S C1S H1S1 109.2 . . ?
Cl2S C1S H1S2 109.2 . . ?
Cl1S C1S H1S2 109.2 . . ?
H1S1 C1S H1S2 107.9 . . ?
Cl4S C2S Cl3S 110.9(2) . . ?
Cl4S C2S H2S1 109.5 . . ?
Cl3S C2S H2S1 109.5 . . ?
Cl4S C2S H2S2 109.5 . . ?
Cl3S C2S H2S2 109.5 . . ?
H2S1 C2S H2S2 108.0 . . ?
Cl5S C3S Cl6S 112.7(2) . . ?
Cl5S C3S H3S1 109.1 . . ?
Cl6S C3S H3S1 109.1 . . ?
Cl5S C3S H3S2 109.1 . . ?
Cl6S C3S H3S2 109.1 . . ?
H3S1 C3S H3S2 107.8 . . ?

loop_
_geom_bond_atom_site_label_1
_geom_bond_atom_site_label_2
_geom_bond_distance
_geom_bond_site_symmetry_2
_geom_bond_publ_flag
O1 Cu4 1.8897(17) . ?
O1 Cu3 1.9025(17) . ?
O1 Cu2 1.9066(17) . ?
O1 Cu1 1.9166(17) . ?
Au1 C1 2.110(2) . ?
Au1 P2 2.2777(7) . ?
Au1 Cu1 2.5558(3) . ?
Au1 Cu2 3.0857(3) . ?
Au2 C31 2.122(2) . ?
Au2 P1 2.2829(6) . ?
Au2 Cu2 2.5455(3) . ?
Au2 Cu1 3.2165(3) . ?
Au3 C61 2.112(2) . ?
Au3 P4 2.2865(6) . ?
Au3 Cu3 2.6006(3) . ?
Au4 C91 2.124(2) . ?
Au4 P3 2.2834(6) . ?
Au4 Cu4 2.5491(3) . ?
Au4 Cu3 3.2135(3) . ?
Cu1 C1 2.030(2) . ?
Cu1 Cu2 2.5763(4) . ?
Cu1 Fe1 2.6224(5) . ?
Cu2 C31 2.007(3) . ?
Cu2 Fe2 2.5658(5) . ?
Cu3 C61 1.990(2) . ?
Cu3 Cu4 2.5423(4) . ?
Cu3 Fe3 2.6072(5) . ?
Cu4 C91 1.997(3) . ?
Cu4 Fe4 2.5821(4) . ?
Fe1 C4 2.048(3) . ?
Fe1 C7 2.048(2) . ?
Fe1 C6 2.049(2) . ?
Fe1 C8 2.052(3) . ?
Fe1 C3 2.053(3) . ?
Fe1 C9 2.063(3) . ?
Fe1 C2 2.068(3) . ?
Fe1 C10 2.070(2) . ?
Fe1 C5 2.071(3) . ?
Fe1 C1 2.122(2) . ?
P1 C6 1.794(2) . ?
P1 C17 1.807(3) . ?
P1 C11 1.813(2) . ?
C1 C2 1.446(3) . ?
C1 C5 1.458(3) . ?
C2 C3 1.410(4) . ?
C2 H2 0.9500 . ?
C3 C4 1.425(4) . ?
C3 H3 0.9500 . ?
C4 C5 1.417(4) . ?
C4 H4 0.9500 . ?
C5 H5 0.9500 . ?
C6 C7 1.430(3) . ?
C6 C10 1.440(3) . ?
C7 C8 1.420(4) . ?
C7 H7 0.9500 . ?
C8 C9 1.422(4) . ?
C8 H8 0.9500 . ?
C9 C10 1.425(4) . ?
C9 H9 0.9500 . ?
C10 H10 0.9500 . ?
C11 C16 1.392(3) . ?
C11 C12 1.399(4) . ?
C12 C13 1.388(4) . ?
C12 H12 0.9500 . ?
C13 C14 1.389(4) . ?
C13 H13 0.9500 . ?
C14 C15 1.384(4) . ?
C14 H14 0.9500 . ?
C15 C16 1.391(4) . ?
C15 H15 0.9500 . ?
C16 H16 0.9500 . ?
C17 C22 1.389(4) . ?
C17 C18 1.392(4) . ?
C18 C19 1.391(4) . ?
C18 H18 0.9500 . ?
C19 C20 1.375(5) . ?
C19 H19 0.9500 . ?
C20 C21 1.390(4) . ?
C20 H20 0.9500 . ?
C21 C22 1.382(4) . ?
C21 H21 0.9500 . ?
C22 H22 0.9500 . ?
Fe2 C40 2.043(3) . ?
Fe2 C36 2.051(2) . ?
Fe2 C39 2.058(3) . ?
Fe2 C33 2.058(3) . ?
Fe2 C34 2.062(3) . ?
Fe2 C32 2.066(3) . ?
Fe2 C37 2.072(3) . ?
Fe2 C35 2.074(3) . ?
Fe2 C38 2.078(3) . ?
Fe2 C31 2.118(2) . ?
P2 C36 1.801(3) . ?
P2 C41 1.803(3) . ?
P2 C47 1.826(3) . ?
C31 C35 1.448(3) . ?
C31 C32 1.453(4) . ?
C32 C33 1.417(4) . ?
C32 H32 0.9500 . ?
C33 C34 1.422(4) . ?
C33 H33 0.9500 . ?
C34 C35 1.410(4) . ?
C34 H34 0.9500 . ?
C35 H35 0.9500 . ?
C36 C40 1.434(4) . ?
C36 C37 1.443(3) . ?
C37 C38 1.431(4) . ?
C37 H37 0.9500 . ?
C38 C39 1.413(4) . ?
C38 H38 0.9500 . ?
C39 C40 1.424(4) . ?
C39 H39 0.9500 . ?
C40 H40 0.9500 . ?
C41 C46 1.390(4) . ?
C41 C42 1.399(4) . ?
C42 C43 1.383(4) . ?
C42 H42 0.9500 . ?
C43 C44 1.395(4) . ?
C43 H43 0.9500 . ?
C44 C45 1.376(4) . ?
C44 H44 0.9500 . ?
C45 C46 1.387(4) . ?
C45 H45 0.9500 . ?
C46 H46 0.9500 . ?
C47 C52 1.396(4) . ?
C47 C48 1.396(4) . ?
C48 C49 1.386(4) . ?
C48 H48 0.9500 . ?
C49 C50 1.387(4) . ?
C49 H49 0.9500 . ?
C50 C51 1.389(4) . ?
C50 H50 0.9500 . ?
C51 C52 1.387(4) . ?
C51 H51 0.9500 . ?
C52 H52 0.9500 . ?
Fe3 C70 2.028(3) . ?
Fe3 C69 2.035(3) . ?
Fe3 C66 2.036(2) . ?
Fe3 C63 2.050(3) . ?
Fe3 C64 2.050(3) . ?
Fe3 C65 2.061(3) . ?
Fe3 C68 2.064(3) . ?
Fe3 C67 2.064(3) . ?
Fe3 C62 2.069(3) . ?
Fe3 C61 2.116(2) . ?
P3 C66 1.794(3) . ?
P3 C77 1.813(3) . ?
P3 C71 1.821(3) . ?
C61 C62 1.449(3) . ?
C61 C65 1.451(4) . ?
C62 C63 1.417(4) . ?
C62 H62 0.9500 . ?
C63 C64 1.417(4) . ?
C63 H63 0.9500 . ?
C64 C65 1.414(4) . ?
C64 H64 0.9500 . ?
C65 H65 0.9500 . ?
C66 C70 1.433(4) . ?
C66 C67 1.436(4) . ?
C67 C68 1.418(4) . ?
C67 H67 0.9500 . ?
C68 C69 1.421(4) . ?
C68 H68 0.9500 . ?
C69 C70 1.424(4) . ?
C69 H69 0.9500 . ?
C70 H70 0.9500 . ?
C71 C72 1.393(4) . ?
C71 C76 1.393(4) . ?
C72 C73 1.399(4) . ?
C72 H72 0.9500 . ?
C73 C74 1.387(4) . ?
C73 H73 0.9500 . ?
C74 C75 1.390(4) . ?
C74 H74 0.9500 . ?
C75 C76 1.382(4) . ?
C75 H75 0.9500 . ?
C76 H76 0.9500 . ?
C77 C78 1.390(4) . ?
C77 C82 1.392(4) . ?
C78 C79 1.389(4) . ?
C78 H78 0.9500 . ?
C79 C80 1.379(4) . ?
C79 H79 0.9500 . ?
C80 C81 1.382(4) . ?
C80 H80 0.9500 . ?
C81 C82 1.392(4) . ?
C81 H81 0.9500 . ?
C82 H82 0.9500 . ?
Fe4 C97 2.035(2) . ?
Fe4 C96 2.047(2) . ?
Fe4 C93 2.050(3) . ?
Fe4 C94 2.057(3) . ?
Fe4 C98 2.058(2) . ?
Fe4 C92 2.067(2) . ?
Fe4 C100 2.071(2) . ?
Fe4 C95 2.073(3) . ?
Fe4 C99 2.079(2) . ?
Fe4 C91 2.130(2) . ?
P4 C96 1.794(3) . ?
P4 C101 1.816(3) . ?
P4 C107 1.819(3) . ?
C91 C92 1.447(3) . ?
C91 C95 1.450(3) . ?
C92 C93 1.425(4) . ?
C92 H92 0.9500 . ?
C93 C94 1.418(4) . ?
C93 H93 0.9500 . ?
C94 C95 1.419(4) . ?
C94 H94 0.9500 . ?
C95 H95 0.9500 . ?
C96 C97 1.434(3) . ?
C96 C100 1.437(3) . ?
C97 C98 1.426(4) . ?
C97 H97 0.9500 . ?
C98 C99 1.419(4) . ?
C98 H98 0.9500 . ?
C99 C100 1.423(4) . ?
C99 H99 0.9500 . ?
C100 H100 0.9500 . ?
C101 C102 1.390(4) . ?
C101 C106 1.408(3) . ?
C102 C103 1.393(4) . ?
C102 H102 0.9500 . ?
C103 C104 1.386(4) . ?
C103 H103 0.9500 . ?
C104 C105 1.386(4) . ?
C104 H104 0.9500 . ?
C105 C106 1.385(4) . ?
C105 H105 0.9500 . ?
C106 H106 0.9500 . ?
C107 C112 1.394(4) . ?
C107 C108 1.395(4) . ?
C108 C109 1.391(4) . ?
C108 H108 0.9500 . ?
C109 C110 1.380(5) . ?
C109 H109 0.9500 . ?
C110 C111 1.376(5) . ?
C110 H110 0.9500 . ?
C111 C112 1.394(4) . ?
C111 H111 0.9500 . ?
C112 H112 0.9500 . ?
B1 F4 1.380(4) . ?
B1 F3 1.381(4) . ?
B1 F1 1.381(4) . ?
B1 F2 1.384(4) . ?
B2 F7 1.384(4) . ?
B2 F8 1.389(3) . ?
B2 F5 1.391(3) . ?
B2 F6 1.393(4) . ?
C1S Cl2S 1.738(4) . ?
C1S Cl1S 1.749(4) . ?
C1S H1S1 0.9900 . ?
C1S H1S2 0.9900 . ?
C2S Cl4S 1.746(4) . ?
C2S Cl3S 1.747(5) . ?
C2S H2S1 0.9900 . ?
C2S H2S2 0.9900 . ?
C3S Cl5S 1.747(5) . ?
C3S Cl6S 1.759(5) . ?
C3S H3S1 0.9900 . ?
C3S H3S2 0.9900 . ?
